data_9015205
loop_
_publ_author_name
'Rial, C.'
'Moran, E.'
'Alario-Franco M'
'Amador, U.'
'Martinez, J.'
'Rodriguez-Carvajal J'
'Andersen, N.'

_publ_section_title
;
 Effects of extra oxygen on the structure and superconductivity of
 La2-xCaxCuO4+y prepared by chemical oxidation
 _cod_database_code 1006187
;
_journal_name_full 'Physica C'
_journal_page_first 277
_journal_page_last 293
_journal_volume 297
_journal_year 1998
_chemical_formula_sum 'Ca0.12 Cu La1.88 O3.914'
_space_group_IT_number 64
_symmetry_space_group_name_Hall '-B 2ab 2'
_symmetry_space_group_name_H-M 'B m a b'
_cell_angle_alpha 90
_cell_angle_beta 90
_cell_angle_gamma 90
_cell_length_a 5.34975
_cell_length_b 5.34975
_cell_length_c 13.1874
_cell_formula_units_Z 4
_cell_volume 377.421
_database_code_amcsd 0015096
_exptl_crystal_density_diffrn 6.901
_cod_duplicate_entry 1006187
_cod_original_sg_symbol_H-M 'F 4/m m m'
_cod_original_formula_sum '(La1.88 Ca.12) Cu O3.914'
_cod_database_code 9015205
_amcsd_formula_title 'Ca0.12 Cu La1.88 O4.058'

loop_
_space_group_symop_operation_xyz
x,y,z
1/2+x,y,1/2+z
x,1/2+y,1/2-z
1/2+x,1/2+y,-z
-x,1/2-y,1/2+z
1/2-x,1/2-y,+z
-x,y,z
1/2-x,y,1/2+z
x,-y,-z
1/2+x,-y,1/2-z
x,1/2-y,1/2+z
1/2+x,1/2-y,+z
-x,1/2+y,1/2-z
1/2-x,1/2+y,-z
-x,-y,-z
1/2-x,-y,1/2-z

loop_
_atom_site_label
_atom_site_fract_x
_atom_site_fract_y
_atom_site_fract_z
_atom_site_occupancy
La1 0.00000 0.00000 0.36040 0.94000
Ca1 0.00000 0.00000 0.36040 0.06000
Cu1 0.00000 0.00000 0.00000 1.00000
O1 0.25000 0.25000 0.00000 1.00000
O2 0.00000 0.00000 0.18210 0.88500
O3 0.06400 0.06400 0.18400 0.02870
O4 0.25000 0.25000 0.23800 0.01450

loop_
_cod_related_entry_id
_cod_related_entry_database
_cod_related_entry_code
1 AMCSD 0015096
